data_7207586
loop_
_publ_author_name
'Gil-Hern\'andez, Beatriz'
'Maclaren, Jana K.'
'H\"oppe, Henning A.'
'Pas\'an, Jorge'
'Sanchiz, Joaqu\'in'
'Janiak, Christoph'

_publ_section_title
;
 Homochiral lanthanoid(iii) mesoxalate metal--organic frameworks:
 synthesis, crystal growth, chirality, magnetic and luminescent properties
;
_journal_issue 8
_journal_name_full CrystEngComm
_journal_page_first 2635
_journal_paper_doi 10.1039/c2ce06496k
_journal_volume 14
_journal_year 2012
_chemical_formula_moiety 'C9 H18 La2 O24'
_chemical_formula_sum 'C9 H18 La2 O24'
_chemical_formula_weight 788.05
_chemical_name_common
;
catena-clambda-(triaqua-1.5(mu-dihydroxymalonato-
kappaO,O'':O''',O'''')lanthanum(iii))
;
_chemical_name_systematic
;
catena-\L-[triaqua-1.5(\m-dihydroxymalonato-
\kO,O'':O''',O'''')lanthanum(III)]
;
_space_group_IT_number 155
_symmetry_cell_setting trigonal
_symmetry_space_group_name_Hall 'R 3 2"'
_symmetry_space_group_name_H-M 'R 3 2 :H'
_atom_sites_solution_hydrogens geom
_atom_sites_solution_primary direct
_atom_sites_solution_secondary difmap
_audit_creation_method SHELXL-97
_cell_angle_alpha 90.00
_cell_angle_beta 90.00
_cell_angle_gamma 120.00
_cell_formula_units_Z 3
_cell_length_a 9.75040(10)
_cell_length_b 9.75040(10)
_cell_length_c 21.2854(15)
_cell_measurement_reflns_used 87519
_cell_measurement_temperature 123(2)
_cell_measurement_theta_max 69.4
_cell_measurement_theta_min 3.1
_cell_volume 1752.50(13)
_computing_cell_refinement
;
CrystalClear-SM Expert 2.0 r1 (Rigaku, 2009)
;
_computing_data_collection
;
CrystalClear-SM Expert 2.0 r1 (Rigaku, 2009)
;
_computing_data_reduction
;
CrystalClear-SM Expert 2.0 r1 (Rigaku, 2009)
;
_computing_molecular_graphics 'DIAMOND (Crystal Impact, 2009)'
_computing_structure_refinement 'SHELXL-97 (Sheldrick, 2008)'
_computing_structure_solution 'SHELXS-97 (Sheldrick, 2008)'
_diffrn_ambient_temperature 123(2)
_diffrn_measured_fraction_theta_full 0.988
_diffrn_measured_fraction_theta_max 0.988
_diffrn_measurement_device_type
;
Rigaku RAXIS conversion
;
_diffrn_measurement_method '\w scans'
_diffrn_radiation_monochromator graphite
_diffrn_radiation_source 'fine-focus sealed tube'
_diffrn_radiation_type MoK\a
_diffrn_radiation_wavelength 0.71073
_diffrn_reflns_av_R_equivalents 0.0145
_diffrn_reflns_av_sigmaI/netI 0.0077
_diffrn_reflns_limit_h_max 17
_diffrn_reflns_limit_h_min -17
_diffrn_reflns_limit_k_max 17
_diffrn_reflns_limit_k_min -17
_diffrn_reflns_limit_l_max 37
_diffrn_reflns_limit_l_min -35
_diffrn_reflns_number 46805
_diffrn_reflns_theta_full 39.99
_diffrn_reflns_theta_max 39.99
_diffrn_reflns_theta_min 4.18
_exptl_absorpt_coefficient_mu 3.714
_exptl_absorpt_correction_T_max 0.4228
_exptl_absorpt_correction_T_min 0.3327
_exptl_absorpt_correction_type multi-scan
_exptl_absorpt_process_details '(<i>ABSCOR</i>; Higashi, 1995)'
_exptl_crystal_colour colorless
_exptl_crystal_density_diffrn 2.240
_exptl_crystal_density_method 'not measured'
_exptl_crystal_description prism
_exptl_crystal_F_000 1134
_exptl_crystal_size_max 0.38
_exptl_crystal_size_mid 0.29
_exptl_crystal_size_min 0.28
_refine_diff_density_max 1.263
_refine_diff_density_min -1.246
_refine_diff_density_rms 0.093
_refine_ls_abs_structure_details 'Flack H D (1983), Acta Cryst. A39, 876-881'
_refine_ls_abs_structure_Flack -0.004(11)
_refine_ls_extinction_method none
_refine_ls_goodness_of_fit_ref 1.189
_refine_ls_hydrogen_treatment mixed
_refine_ls_matrix_type full
_refine_ls_number_parameters 63
_refine_ls_number_reflns 2409
_refine_ls_number_restraints 5
_refine_ls_restrained_S_all 1.205
_refine_ls_R_factor_all 0.0126
_refine_ls_R_factor_gt 0.0125
_refine_ls_shift/su_max 0.005
_refine_ls_shift/su_mean 0.000
_refine_ls_structure_factor_coef Fsqd
_refine_ls_weighting_details 'calc w=1/[\s^2^(Fo^2^)+(0.0099P)^2^+3.5048P] where P=(Fo^2^+2Fc^2^)/3'
_refine_ls_weighting_scheme calc
_refine_ls_wR_factor_gt 0.0296
_refine_ls_wR_factor_ref 0.0297
_reflns_number_gt 2401
_reflns_number_total 2409
_reflns_threshold_expression >2sigma(I)
_cod_data_source_file c2ce06496k.txt
_cod_data_source_block 2Laketo_c
_cod_depositor_comments
;
The following automatic conversions were performed:

'_exptl_absorpt_correction_type' value 'Multi-scan' changed to
'multi-scan' according to
/home/saulius/struct/CIF-dictionaries/cif_core.dic dictionary named
'cif_core.dic' version 2.4.1 from 2010-06-29.

Automatic conversion script
Id: cif_fix_values 1715 2011-07-08 13:25:40Z adriana 
;
_cod_original_sg_symbol_Hall ' R 3 2" '
_cod_original_sg_symbol_H-M ' R 3 2'
_cod_database_code 7207586

loop_
_symmetry_equiv_pos_as_xyz
'x, y, z'
'-y, x-y, z'
'-x+y, -x, z'
'y, x, -z'
'x-y, -y, -z'
'-x, -x+y, -z'
'x+2/3, y+1/3, z+1/3'
'-y+2/3, x-y+1/3, z+1/3'
'-x+y+2/3, -x+1/3, z+1/3'
'y+2/3, x+1/3, -z+1/3'
'x-y+2/3, -y+1/3, -z+1/3'
'-x+2/3, -x+y+1/3, -z+1/3'
'x+1/3, y+2/3, z+2/3'
'-y+1/3, x-y+2/3, z+2/3'
'-x+y+1/3, -x+2/3, z+2/3'
'y+1/3, x+2/3, -z+2/3'
'x-y+1/3, -y+2/3, -z+2/3'
'-x+1/3, -x+y+2/3, -z+2/3'

loop_
_atom_site_label
_atom_site_type_symbol
_atom_site_fract_x
_atom_site_fract_y
_atom_site_fract_z
_atom_site_U_iso_or_equiv
_atom_site_adp_type
_atom_site_occupancy
_atom_site_symmetry_multiplicity
_atom_site_calc_flag
_atom_site_refinement_flags
La La 1.0000 1.0000 0.769562(4) 0.00553(2) Uani 1 3 d SD
C1 C 0.79455(15) 0.6667 0.6667 0.00660(19) Uani 1 2 d S
C2 C 0.68631(13) 0.64257(13) 0.72454(5) 0.00945(16) Uani 1 1 d .
O1 O 0.94084(10) 0.79971(10) 0.68037(4) 0.00893(12) Uani 1 1 d D
H1 H 1.011(2) 0.820(3) 0.6520(8) 0.013 Uiso 1 1 d D
O2 O 0.72774(12) 0.76096(12) 0.75950(5) 0.01595(17) Uani 1 1 d .
O3 O 0.56344(12) 0.51131(12) 0.73054(5) 0.01682(18) Uani 1 1 d .
OW O 0.99194(15) 0.81868(16) 0.85431(6) 0.0236(2) Uani 1 1 d D
HW2 H 0.911(2) 0.738(2) 0.8665(11) 0.035 Uiso 1 1 d D
HW1 H 1.071(2) 0.834(3) 0.8782(11) 0.035 Uiso 1 1 d D

loop_
_atom_site_aniso_label
_atom_site_aniso_U_11
_atom_site_aniso_U_22
_atom_site_aniso_U_33
_atom_site_aniso_U_23
_atom_site_aniso_U_13
_atom_site_aniso_U_12
La 0.00591(2) 0.00591(2) 0.00479(3) 0.000 0.000 0.00295(1)
C1 0.0070(3) 0.0058(5) 0.0065(5) -0.0008(4) -0.00041(19) 0.0029(2)
C2 0.0090(4) 0.0077(4) 0.0085(4) -0.0013(3) 0.0020(3) 0.0019(3)
O1 0.0059(3) 0.0079(3) 0.0095(3) -0.0020(2) 0.0015(2) 0.0009(2)
O2 0.0144(4) 0.0106(3) 0.0142(4) -0.0057(3) 0.0063(3) -0.0003(3)
O3 0.0134(3) 0.0099(3) 0.0170(4) -0.0046(3) 0.0071(3) -0.0017(3)
OW 0.0220(5) 0.0299(6) 0.0245(5) 0.0187(5) 0.0109(4) 0.0172(5)

loop_
_atom_type_symbol
_atom_type_description
_atom_type_scat_dispersion_real
_atom_type_scat_dispersion_imag
_atom_type_scat_source
C C 0.0033 0.0016 'International Tables Vol C Tables 4.2.6.8 and 6.1.1.4'
H H 0.0000 0.0000 'International Tables Vol C Tables 4.2.6.8 and 6.1.1.4'
O O 0.0106 0.0060 'International Tables Vol C Tables 4.2.6.8 and 6.1.1.4'
La La -0.2871 2.4523 'International Tables Vol C Tables 4.2.6.8 and 6.1.1.4'

loop_
_geom_angle_atom_site_label_1
_geom_angle_atom_site_label_2
_geom_angle_atom_site_label_3
_geom_angle
_geom_angle_site_symmetry_1
_geom_angle_site_symmetry_3
OW La OW 73.66(5) . 3_675
OW La OW 73.66(5) . 2_765
OW La OW 73.65(5) 3_675 2_765
OW La O2 138.52(4) . 3_675
OW La O2 76.17(4) 3_675 3_675
OW La O2 70.98(3) 2_765 3_675
OW La O2 70.98(3) . 2_765
OW La O2 138.52(4) 3_675 2_765
OW La O2 76.17(4) 2_765 2_765
O2 La O2 119.284(7) 3_675 2_765
OW La O2 76.17(4) . .
OW La O2 70.98(3) 3_675 .
OW La O2 138.52(4) 2_765 .
O2 La O2 119.285(7) 3_675 .
O2 La O2 119.284(7) 2_765 .
OW La O1 149.28(4) . 3_675
OW La O1 94.58(4) 3_675 3_675
OW La O1 131.12(3) 2_765 3_675
O2 La O1 60.15(3) 3_675 3_675
O2 La O1 126.81(3) 2_765 3_675
O2 La O1 73.16(3) . 3_675
OW La O1 131.12(3) . 2_765
OW La O1 149.28(4) 3_675 2_765
OW La O1 94.58(4) 2_765 2_765
O2 La O1 73.16(3) 3_675 2_765
O2 La O1 60.15(3) 2_765 2_765
O2 La O1 126.81(3) . 2_765
O1 La O1 71.57(3) 3_675 2_765
OW La O1 94.58(4) . .
OW La O1 131.12(3) 3_675 .
OW La O1 149.28(4) 2_765 .
O2 La O1 126.81(3) 3_675 .
O2 La O1 73.16(3) 2_765 .
O2 La O1 60.15(3) . .
O1 La O1 71.57(3) 3_675 .
O1 La O1 71.57(3) 2_765 .
O1 C1 O1 112.34(13) 11_566 .
O1 C1 C2 105.94(5) 11_566 11_566
O1 C1 C2 113.22(6) . 11_566
O1 C1 C2 113.21(6) 11_566 .
O1 C1 C2 105.93(5) . .
C2 C1 C2 106.18(12) 11_566 .
O3 C2 O2 125.73(11) . .
O3 C2 C1 117.72(9) . .
O2 C2 C1 116.46(9) . .
C1 O1 La 126.57(6) . .
C1 O1 H1 113.4(15) . .
La O1 H1 119.4(15) . .
C2 O2 La 127.30(8) . .
La OW HW2 125.1(15) . .
La OW HW1 125.9(15) . .
HW2 OW HW1 109(2) . .

loop_
_geom_bond_atom_site_label_1
_geom_bond_atom_site_label_2
_geom_bond_distance
_geom_bond_site_symmetry_2
La OW 2.4994(11) .
La OW 2.4995(11) 3_675
La OW 2.4996(11) 2_765
La O2 2.5175(10) 3_675
La O2 2.5175(10) 2_765
La O2 2.5175(10) .
La O1 2.5738(8) 3_675
La O1 2.5738(8) 2_765
La O1 2.5739(8) .
C1 O1 1.3971(12) 11_566
C1 O1 1.3972(12) .
C1 C2 1.5615(14) 11_566
C1 C2 1.5616(14) .
C2 O3 1.2475(14) .
C2 O2 1.2582(14) .
O1 H1 0.860(15) .
OW HW2 0.825(16) .
OW HW1 0.871(15) .

loop_
_geom_hbond_atom_site_label_D
_geom_hbond_atom_site_label_H
_geom_hbond_atom_site_label_A
_geom_hbond_distance_DH
_geom_hbond_distance_HA
_geom_hbond_distance_DA
_geom_hbond_angle_DHA
_geom_hbond_site_symmetry_A
O1 H1 O3 0.860(15) 1.755(16) 2.6038(13) 169(2) 10_556
OW HW2 O3 0.825(16) 1.974(18) 2.7153(15) 149(2) 18_656
OW HW1 O2 0.871(15) 2.073(17) 2.9095(17) 161(2) 17_666
